data_4036553
loop_
_publ_author_name
'Gotfredsen, Henrik'
'Jevric, Martyn'
'Broman, S\/oren L'
'Petersen, Anne U.'
'Nielsen, Mogens Br\/ondsted'

_publ_section_title
;
 Aluminum Chloride Mediated Alkynylation of Boron Subphthalocyanine
 Chloride Using Trimethylsilyl-Capped Acetylenes.
;
_journal_issue 1
_journal_name_full 'The Journal of organic chemistry'
_journal_page_first 1
_journal_page_last 5
_journal_paper_doi 10.1021/acs.joc.5b02719
_journal_volume 81
_journal_year 2016
_chemical_formula_moiety 'C43 H22 B N7, C7 H16'
_chemical_formula_sum 'C50 H38 B N7'
_chemical_formula_weight 748.10
_chemical_melting_point 'above 230'
_space_group_crystal_system triclinic
_space_group_IT_number 2
_space_group_name_Hall '-P 1'
_space_group_name_H-M_alt 'P -1'
_symmetry_cell_setting triclinic
_symmetry_Int_Tables_number 2
_symmetry_space_group_name_H-M 'P -1'
_atom_sites_solution_hydrogens difmap
_atom_sites_solution_primary direct
_audit_creation_date 2015-11-27
_audit_creation_method
;
Olex2 1.2
(compiled 2015.01.26 svn.r3151 for OlexSys, GUI svn.r4998)
;
_cell_angle_alpha 72.403(6)
_cell_angle_beta 68.708(6)
_cell_angle_gamma 83.030(6)
_cell_formula_units_Z 2
_cell_length_a 11.5499(18)
_cell_length_b 13.613(2)
_cell_length_c 13.749(2)
_cell_measurement_reflns_used 9838
_cell_measurement_temperature 122(2)
_cell_measurement_theta_max 31.75
_cell_measurement_theta_min 2.47
_cell_volume 1919.8(5)
_computing_cell_refinement 'SAINT v8.34A (Bruker, 2013)'
_computing_data_reduction 'SAINT v8.34A (Bruker, 2013)'
_computing_molecular_graphics 'Olex2 (Dolomanov et al., 2009)'
_computing_publication_material 'Olex2 (Dolomanov et al., 2009)'
_computing_structure_refinement 'XL (Sheldrick, 2008)'
_computing_structure_solution 'XS (Sheldrick, 2008)'
_diffrn_ambient_temperature 122
_diffrn_measured_fraction_theta_full 0.999
_diffrn_measured_fraction_theta_max 0.999
_diffrn_measurement_device_type 'Bruker APEX-II CCD'
_diffrn_measurement_method '\f and \w scans'
_diffrn_radiation_probe x-ray
_diffrn_radiation_type MoK\a
_diffrn_radiation_wavelength 0.71073
_diffrn_reflns_av_R_equivalents 0.0931
_diffrn_reflns_av_unetI/netI 0.0702
_diffrn_reflns_Laue_measured_fraction_full 0.999
_diffrn_reflns_Laue_measured_fraction_max 0.999
_diffrn_reflns_limit_h_max 16
_diffrn_reflns_limit_h_min -15
_diffrn_reflns_limit_k_max 18
_diffrn_reflns_limit_k_min -18
_diffrn_reflns_limit_l_max 19
_diffrn_reflns_limit_l_min -19
_diffrn_reflns_number 54286
_diffrn_reflns_point_group_measured_fraction_full 0.999
_diffrn_reflns_point_group_measured_fraction_max 0.999
_diffrn_reflns_theta_full 25.242
_diffrn_reflns_theta_max 29.574
_diffrn_reflns_theta_min 2.257
_diffrn_source 'sealed X-ray tube'
_diffrn_standards_number 0
_exptl_absorpt_coefficient_mu 0.077
_exptl_absorpt_correction_T_max 0.7463
_exptl_absorpt_correction_T_min 0.5526
_exptl_absorpt_correction_type multi-scan
_exptl_absorpt_process_details
;
SADABS-2014/3 (Bruker,2014) was used for absorption correction.
wR2(int) was 0.1682 before and 0.0945 after correction.
The Ratio of minimum to maximum transmission is 0.7405.
The \l/2 correction factor is Not present.
;
_exptl_crystal_colour purple
_exptl_crystal_density_diffrn 1.294
_exptl_crystal_description Prism
_exptl_crystal_F_000 784
_exptl_crystal_recrystallization_method 'crystals grown from benzene/heptane'
_exptl_crystal_size_max 0.779
_exptl_crystal_size_mid 0.287
_exptl_crystal_size_min 0.219
_refine_diff_density_max 0.400
_refine_diff_density_min -0.298
_refine_diff_density_rms 0.062
_refine_ls_extinction_method none
_refine_ls_goodness_of_fit_ref 1.016
_refine_ls_hydrogen_treatment refall
_refine_ls_matrix_type full
_refine_ls_number_parameters 675
_refine_ls_number_reflns 10748
_refine_ls_number_restraints 0
_refine_ls_restrained_S_all 1.016
_refine_ls_R_factor_all 0.0839
_refine_ls_R_factor_gt 0.0556
_refine_ls_shift/su_max 0.000
_refine_ls_shift/su_mean 0.000
_refine_ls_structure_factor_coef Fsqd
_refine_ls_weighting_details 'w=1/[\s^2^(Fo^2^)+(0.0639P)^2^+0.7482P] where P=(Fo^2^+2Fc^2^)/3'
_refine_ls_weighting_scheme calc
_refine_ls_wR_factor_gt 0.1303
_refine_ls_wR_factor_ref 0.1444
_reflns_Friedel_coverage 0.000
_reflns_number_gt 7957
_reflns_number_total 10748
_reflns_threshold_expression 'I > 2\s(I)'
_cod_data_source_file jo5b02719_si_005.cif
_cod_data_source_block mo_d8v1427_0m-1
_cod_database_code 4036553
_shelxl_version_number 2014/6
_shelx_space_group_comment
;
The symmetry employed for this shelxl refinement is uniquely defined
by the following loop, which should always be used as a source of
symmetry information in preference to the above space-group names.
They are only intended as comments.
;
_shelx_estimated_absorpt_t_max 0.983
_shelx_estimated_absorpt_t_min 0.943
_olex2_refinement_description
;
;
_olex2_submission_special_instructions 'No special instructions were received'

loop_
_space_group_symop_operation_xyz
'x, y, z'
'-x, -y, -z'

loop_
_atom_site_label
_atom_site_type_symbol
_atom_site_fract_x
_atom_site_fract_y
_atom_site_fract_z
_atom_site_U_iso_or_equiv
_atom_site_adp_type
_atom_site_occupancy
_atom_site_site_symmetry_order
_atom_site_calc_flag
N1 N 0.39531(11) 0.23717(9) 0.49269(10) 0.0164(2) Uani 1 1 d
N2 N 0.36054(10) 0.10877(9) 0.66136(9) 0.0139(2) Uani 1 1 d
N3 N 0.59272(11) 0.26412(9) 0.72279(9) 0.0147(2) Uani 1 1 d
N4 N 0.45836(11) 0.12304(9) 0.77918(9) 0.0131(2) Uani 1 1 d
N5 N 0.41316(11) -0.04267(9) 0.77880(10) 0.0147(2) Uani 1 1 d
N6 N 0.45128(11) 0.26545(9) 0.63263(9) 0.0142(2) Uani 1 1 d
C7 C 0.24407(13) 0.21764(11) 0.79440(12) 0.0167(3) Uani 1 1 d
C8 C -0.32078(14) 0.57678(11) 1.03065(12) 0.0199(3) Uani 1 1 d
C9 C 0.61191(13) 0.08914(10) 0.84921(11) 0.0142(3) Uani 1 1 d
C10 C 0.36812(12) 0.00457(10) 0.69871(11) 0.0144(3) Uani 1 1 d
C11 C -0.38587(13) 0.48231(10) 1.07831(11) 0.0151(3) Uani 1 1 d
C12 C 0.35875(12) 0.14253(11) 0.55785(11) 0.0150(3) Uani 1 1 d
C13 C 0.70619(13) 0.09158(11) 0.88886(12) 0.0169(3) Uani 1 1 d
C14 C -0.51487(13) 0.47904(11) 1.13755(11) 0.0154(3) Uani 1 1 d
C15 C -0.33963(13) 0.38025(11) 1.07822(11) 0.0158(3) Uani 1 1 d
C16 C 0.60202(13) 0.38337(10) 0.53877(12) 0.0162(3) Uani 1 1 d
C17 C 0.34485(12) -0.03563(11) 0.62041(12) 0.0157(3) Uani 1 1 d
C18 C 0.33811(12) 0.05060(11) 0.53279(12) 0.0163(3) Uani 1 1 d
C19 C 0.46599(12) 0.01798(10) 0.81187(11) 0.0139(3) Uani 1 1 d
C20 C 0.54160(13) 0.37482(10) 0.46814(12) 0.0163(3) Uani 1 1 d
C21 C 0.55190(12) 0.16977(10) 0.78613(11) 0.0137(3) Uani 1 1 d
C22 C 0.14529(13) 0.24694(11) 0.84726(12) 0.0180(3) Uani 1 1 d
C23 C 0.55995(12) -0.00611(10) 0.86366(11) 0.0143(3) Uani 1 1 d
C24 C 0.60585(13) -0.09904(11) 0.91461(11) 0.0166(3) Uani 1 1 d
C25 C 0.74669(14) -0.00122(12) 0.94355(12) 0.0190(3) Uani 1 1 d
C26 C 0.45031(13) 0.29367(10) 0.52907(11) 0.0153(3) Uani 1 1 d
C27 C 0.54736(13) 0.30718(10) 0.64209(11) 0.0149(3) Uani 1 1 d
C28 C -0.21258(13) 0.34765(11) 1.02344(12) 0.0164(3) Uani 1 1 d
C29 C -0.54883(13) 0.36983(11) 1.17648(12) 0.0172(3) Uani 1 1 d
C30 C -0.59115(14) 0.56323(11) 1.15677(12) 0.0191(3) Uani 1 1 d
C31 C 0.69878(14) -0.09533(12) 0.95485(12) 0.0188(3) Uani 1 1 d
C32 C 0.70181(14) 0.44992(11) 0.50042(13) 0.0198(3) Uani 1 1 d
C33 C 0.58152(15) 0.43156(12) 0.35959(12) 0.0204(3) Uani 1 1 d
C34 C 0.33182(13) -0.13557(12) 0.61910(13) 0.0192(3) Uani 1 1 d
C35 C 0.02577(13) 0.28102(11) 0.90883(12) 0.0186(3) Uani 1 1 d
C36 C -0.11526(14) 0.41737(12) 0.96182(14) 0.0242(3) Uani 1 1 d
C37 C -0.44005(14) 0.31327(11) 1.13833(13) 0.0192(3) Uani 1 1 d
C38 C 0.31829(14) 0.03625(13) 0.44408(13) 0.0208(3) Uani 1 1 d
C39 C 0.73773(15) 0.50836(12) 0.39293(13) 0.0233(3) Uani 1 1 d
C40 C 0.30005(15) -0.06340(13) 0.44625(14) 0.0236(3) Uani 1 1 d
C41 C 0.67853(15) 0.49939(12) 0.32334(13) 0.0227(3) Uani 1 1 d
C42 C -0.06976(14) 0.21074(12) 0.97215(14) 0.0229(3) Uani 1 1 d
C43 C 0.00173(15) 0.38461(12) 0.90604(14) 0.0250(3) Uani 1 1 d
C44 C -0.71738(15) 0.56445(13) 1.21652(14) 0.0240(3) Uani 1 1 d
C45 C -0.18654(14) 0.24323(12) 1.02823(13) 0.0211(3) Uani 1 1 d
C46 C 0.30599(14) -0.14761(12) 0.53259(14) 0.0230(3) Uani 1 1 d
N47 N -0.27261(14) 0.65544(11) 0.99461(14) 0.0346(4) Uani 1 1 d
C48 C -0.79818(15) 0.48205(14) 1.27277(14) 0.0269(4) Uani 1 1 d
C49 C -0.66480(14) 0.32758(13) 1.24084(14) 0.0246(3) Uani 1 1 d
B50 B 0.37200(14) 0.18072(12) 0.72146(13) 0.0140(3) Uani 1 1 d
C51 C -0.77579(15) 0.37715(14) 1.28440(15) 0.0276(4) Uani 1 1 d
C52 C -0.00357(17) 0.08916(17) 0.25919(18) 0.0398(5) Uani 1 1 d
C53 C 0.0438(2) -0.00880(18) 0.32352(17) 0.0412(5) Uani 1 1 d
C54 C -0.00349(18) -0.10806(17) 0.32256(18) 0.0411(5) Uani 1 1 d
C55 C 0.0344(2) 0.18702(18) 0.26999(18) 0.0437(5) Uani 1 1 d
C56 C -0.0199(2) 0.28499(19) 0.2120(2) 0.0460(5) Uani 1 1 d
C57 C 0.0424(2) -0.2050(2) 0.38847(19) 0.0495(5) Uani 1 1 d
C58 C -0.0141(2) -0.3030(2) 0.3934(2) 0.0531(6) Uani 1 1 d
H33 H 0.5393(17) 0.4244(14) 0.3107(15) 0.026(5) Uiso 1 1 d
H34 H 0.3350(17) -0.1929(15) 0.6796(16) 0.026(5) Uiso 1 1 d
H31 H 0.7298(17) -0.1594(14) 0.9919(14) 0.019(4) Uiso 1 1 d
H30 H -0.5506(16) 0.6313(13) 1.1220(14) 0.016(4) Uiso 1 1 d
H24 H 0.5712(17) -0.1670(14) 0.9250(14) 0.024(5) Uiso 1 1 d
H38 H 0.3138(17) 0.0954(14) 0.3830(15) 0.023(5) Uiso 1 1 d
H37 H -0.4388(15) 0.2390(13) 1.1553(13) 0.014(4) Uiso 1 1 d
H46 H 0.2901(18) -0.2181(15) 0.5333(15) 0.028(5) Uiso 1 1 d
H25 H 0.8118(18) -0.0017(14) 0.9743(15) 0.027(5) Uiso 1 1 d
H32 H 0.7418(17) 0.4554(14) 0.5494(15) 0.024(5) Uiso 1 1 d
H41 H 0.7046(18) 0.5442(15) 0.2479(16) 0.030(5) Uiso 1 1 d
H49 H -0.6689(17) 0.2517(15) 1.2586(15) 0.026(5) Uiso 1 1 d
H40 H 0.277(2) -0.0735(16) 0.3875(17) 0.039(6) Uiso 1 1 d
H44 H -0.7529(19) 0.6329(16) 1.2194(16) 0.036(5) Uiso 1 1 d
H58A H 0.018(2) -0.3637(19) 0.4382(18) 0.043(6) Uiso 1 1 d
H13 H 0.7396(18) 0.1586(15) 0.8786(15) 0.028(5) Uiso 1 1 d
H39 H 0.8058(18) 0.5587(15) 0.3660(15) 0.028(5) Uiso 1 1 d
H43 H 0.0673(19) 0.4354(15) 0.8630(16) 0.032(5) Uiso 1 1 d
H45 H -0.2537(17) 0.1906(14) 1.0742(14) 0.022(4) Uiso 1 1 d
H48 H -0.886(2) 0.5015(16) 1.3131(17) 0.036(5) Uiso 1 1 d
H52A H 0.025(2) 0.0932(17) 0.1777(18) 0.042(6) Uiso 1 1 d
H55A H 0.011(2) 0.1782(16) 0.3558(18) 0.041(6) Uiso 1 1 d
H51 H -0.849(2) 0.3309(17) 1.3305(17) 0.040(6) Uiso 1 1 d
H36 H -0.1292(19) 0.4923(17) 0.9562(17) 0.038(6) Uiso 1 1 d
H42 H -0.0546(19) 0.1382(17) 0.9770(17) 0.038(6) Uiso 1 1 d
H54A H 0.017(2) -0.1117(16) 0.2454(18) 0.037(6) Uiso 1 1 d
H53A H 0.019(2) -0.012(2) 0.406(2) 0.062(7) Uiso 1 1 d
H53B H 0.144(2) -0.0093(17) 0.2926(18) 0.046(6) Uiso 1 1 d
H52B H -0.099(3) 0.087(2) 0.283(2) 0.064(7) Uiso 1 1 d
H56A H 0.011(3) 0.294(2) 0.131(2) 0.068(8) Uiso 1 1 d
H57A H 0.023(2) -0.200(2) 0.470(2) 0.064(8) Uiso 1 1 d
H58B H 0.007(2) -0.3087(19) 0.318(2) 0.056(7) Uiso 1 1 d
H56B H 0.009(2) 0.353(2) 0.219(2) 0.063(8) Uiso 1 1 d
H54B H -0.096(3) -0.109(2) 0.352(2) 0.066(8) Uiso 1 1 d
H57B H 0.144(3) -0.209(2) 0.354(2) 0.067(8) Uiso 1 1 d
H55B H 0.130(3) 0.188(2) 0.239(2) 0.070(8) Uiso 1 1 d
H56C H -0.113(3) 0.284(2) 0.243(2) 0.072(8) Uiso 1 1 d
H58C H -0.110(3) -0.303(2) 0.434(3) 0.088(10) Uiso 1 1 d

loop_
_atom_site_aniso_label
_atom_site_aniso_U_11
_atom_site_aniso_U_22
_atom_site_aniso_U_33
_atom_site_aniso_U_23
_atom_site_aniso_U_13
_atom_site_aniso_U_12
N1 0.0150(6) 0.0152(6) 0.0187(6) -0.0026(5) -0.0070(5) -0.0015(4)
N2 0.0119(5) 0.0128(5) 0.0160(6) -0.0029(4) -0.0040(4) -0.0020(4)
N3 0.0169(6) 0.0120(5) 0.0157(6) -0.0045(4) -0.0053(5) -0.0008(4)
N4 0.0133(5) 0.0113(5) 0.0131(5) -0.0026(4) -0.0031(4) -0.0007(4)
N5 0.0139(5) 0.0117(5) 0.0170(6) -0.0034(4) -0.0034(5) -0.0016(4)
N6 0.0151(6) 0.0111(5) 0.0160(6) -0.0022(4) -0.0062(5) 0.0003(4)
C7 0.0181(7) 0.0141(6) 0.0171(7) -0.0018(5) -0.0073(6) -0.0001(5)
C8 0.0200(7) 0.0155(7) 0.0222(7) -0.0070(6) -0.0042(6) 0.0024(5)
C9 0.0149(6) 0.0133(6) 0.0119(6) -0.0030(5) -0.0020(5) -0.0002(5)
C10 0.0102(6) 0.0131(6) 0.0173(7) -0.0037(5) -0.0012(5) -0.0030(5)
C11 0.0175(7) 0.0136(6) 0.0146(6) -0.0038(5) -0.0064(5) 0.0006(5)
C12 0.0108(6) 0.0160(7) 0.0183(7) -0.0044(5) -0.0054(5) -0.0005(5)
C13 0.0165(7) 0.0173(7) 0.0155(7) -0.0039(5) -0.0043(5) -0.0011(5)
C14 0.0180(7) 0.0168(7) 0.0143(6) -0.0051(5) -0.0088(5) 0.0004(5)
C15 0.0172(7) 0.0140(6) 0.0172(7) -0.0037(5) -0.0077(5) 0.0006(5)
C16 0.0194(7) 0.0114(6) 0.0169(7) -0.0030(5) -0.0061(5) 0.0006(5)
C17 0.0094(6) 0.0175(7) 0.0190(7) -0.0054(5) -0.0027(5) -0.0017(5)
C18 0.0106(6) 0.0180(7) 0.0194(7) -0.0064(6) -0.0029(5) -0.0010(5)
C19 0.0131(6) 0.0122(6) 0.0133(6) -0.0027(5) -0.0015(5) -0.0004(5)
C20 0.0173(7) 0.0116(6) 0.0189(7) -0.0022(5) -0.0065(5) -0.0005(5)
C21 0.0145(6) 0.0128(6) 0.0137(6) -0.0045(5) -0.0041(5) -0.0003(5)
C22 0.0188(7) 0.0164(7) 0.0176(7) -0.0028(6) -0.0069(6) 0.0011(5)
C23 0.0137(6) 0.0136(6) 0.0124(6) -0.0026(5) -0.0017(5) 0.0000(5)
C24 0.0169(7) 0.0142(7) 0.0149(7) -0.0027(5) -0.0025(5) 0.0004(5)
C25 0.0156(7) 0.0222(7) 0.0190(7) -0.0050(6) -0.0070(6) 0.0019(5)
C26 0.0149(6) 0.0129(6) 0.0165(7) -0.0015(5) -0.0062(5) 0.0010(5)
C27 0.0164(6) 0.0102(6) 0.0180(7) -0.0048(5) -0.0052(5) -0.0007(5)
C28 0.0162(7) 0.0156(7) 0.0175(7) -0.0047(5) -0.0062(5) 0.0012(5)
C29 0.0161(7) 0.0166(7) 0.0199(7) -0.0048(6) -0.0075(6) 0.0002(5)
C30 0.0227(7) 0.0170(7) 0.0201(7) -0.0077(6) -0.0091(6) 0.0024(6)
C31 0.0188(7) 0.0170(7) 0.0169(7) -0.0021(6) -0.0055(6) 0.0041(5)
C32 0.0218(7) 0.0156(7) 0.0225(7) -0.0048(6) -0.0080(6) -0.0024(5)
C33 0.0232(8) 0.0181(7) 0.0198(7) -0.0026(6) -0.0093(6) -0.0004(6)
C34 0.0136(7) 0.0177(7) 0.0260(8) -0.0091(6) -0.0043(6) -0.0003(5)
C35 0.0157(7) 0.0207(7) 0.0190(7) -0.0064(6) -0.0061(6) 0.0035(5)
C36 0.0194(7) 0.0136(7) 0.0331(9) -0.0047(6) -0.0034(6) 0.0006(6)
C37 0.0179(7) 0.0126(7) 0.0260(8) -0.0045(6) -0.0072(6) 0.0008(5)
C38 0.0170(7) 0.0258(8) 0.0207(7) -0.0083(6) -0.0063(6) -0.0007(6)
C39 0.0231(8) 0.0174(7) 0.0245(8) -0.0006(6) -0.0046(6) -0.0069(6)
C40 0.0201(7) 0.0299(8) 0.0261(8) -0.0155(7) -0.0082(6) 0.0007(6)
C41 0.0252(8) 0.0194(7) 0.0179(7) 0.0011(6) -0.0049(6) -0.0047(6)
C42 0.0204(7) 0.0152(7) 0.0309(9) -0.0091(6) -0.0050(6) 0.0024(6)
C43 0.0169(7) 0.0188(8) 0.0314(9) -0.0038(6) -0.0014(6) -0.0015(6)
C44 0.0221(8) 0.0230(8) 0.0302(9) -0.0142(7) -0.0097(7) 0.0069(6)
C45 0.0171(7) 0.0163(7) 0.0274(8) -0.0069(6) -0.0036(6) -0.0013(5)
C46 0.0167(7) 0.0233(8) 0.0324(9) -0.0162(7) -0.0059(6) 0.0014(6)
N47 0.0298(8) 0.0178(7) 0.0471(9) -0.0090(6) -0.0022(7) -0.0029(6)
C48 0.0175(7) 0.0343(9) 0.0324(9) -0.0170(7) -0.0076(7) 0.0034(6)
C49 0.0189(7) 0.0204(8) 0.0327(9) -0.0079(7) -0.0057(6) -0.0027(6)
B50 0.0156(7) 0.0110(7) 0.0145(7) -0.0017(6) -0.0054(6) -0.0004(5)
C51 0.0170(7) 0.0306(9) 0.0327(9) -0.0102(7) -0.0035(7) -0.0037(6)
C52 0.0190(9) 0.0580(13) 0.0464(12) -0.0298(10) -0.0035(8) -0.0007(8)
C53 0.0351(11) 0.0562(13) 0.0337(10) -0.0225(10) -0.0039(8) -0.0059(9)
C54 0.0220(9) 0.0559(13) 0.0474(12) -0.0281(10) -0.0030(8) -0.0007(8)
C55 0.0412(12) 0.0553(13) 0.0373(11) -0.0171(10) -0.0098(9) -0.0114(10)
C56 0.0358(11) 0.0562(14) 0.0450(13) -0.0126(11) -0.0106(10) -0.0116(10)
C57 0.0472(13) 0.0607(15) 0.0426(12) -0.0227(11) -0.0090(10) -0.0072(11)
C58 0.0448(13) 0.0525(15) 0.0622(16) -0.0279(13) -0.0094(12) 0.0005(11)

loop_
_atom_type_symbol
_atom_type_description
_atom_type_scat_dispersion_real
_atom_type_scat_dispersion_imag
_atom_type_scat_source
C C 0.0033 0.0016 'International Tables Vol C Tables 4.2.6.8 and 6.1.1.4'
H H 0.0000 0.0000 'International Tables Vol C Tables 4.2.6.8 and 6.1.1.4'
N N 0.0061 0.0033 'International Tables Vol C Tables 4.2.6.8 and 6.1.1.4'
B B 0.0013 0.0007 'International Tables Vol C Tables 4.2.6.8 and 6.1.1.4'

loop_
_geom_angle_atom_site_label_1
_geom_angle_atom_site_label_2
_geom_angle_atom_site_label_3
_geom_angle
C12 N1 C26 116.39(12)
C10 N2 C12 113.65(12)
C10 N2 B50 123.16(12)
C12 N2 B50 122.60(12)
C21 N3 C27 116.86(12)
C19 N4 B50 123.31(12)
C21 N4 C19 113.00(12)
C21 N4 B50 122.67(11)
C10 N5 C19 116.55(12)
C26 N6 C27 113.13(12)
C26 N6 B50 122.76(12)
C27 N6 B50 122.95(12)
C22 C7 B50 177.95(15)
N47 C8 C11 176.95(16)
C13 C9 C21 132.14(13)
C13 C9 C23 120.79(13)
C23 C9 C21 107.01(12)
N2 C10 C17 105.58(12)
N5 C10 N2 122.75(12)
N5 C10 C17 130.38(13)
C8 C11 C15 129.20(13)
C14 C11 C8 121.38(13)
C14 C11 C15 109.41(12)
N1 C12 N2 122.69(13)
N1 C12 C18 130.62(13)
N2 C12 C18 105.32(12)
C9 C13 H13 119.1(11)
C25 C13 C9 117.91(13)
C25 C13 H13 123.0(11)
C11 C14 C29 106.17(12)
C30 C14 C11 125.85(14)
C30 C14 C29 127.95(14)
C11 C15 C28 128.15(13)
C37 C15 C11 107.36(12)
C37 C15 C28 124.46(13)
C20 C16 C27 107.01(12)
C32 C16 C20 120.58(13)
C32 C16 C27 132.15(14)
C18 C17 C10 106.99(12)
C34 C17 C10 132.15(14)
C34 C17 C18 120.85(14)
C17 C18 C12 107.06(12)
C38 C18 C12 132.60(14)
C38 C18 C17 120.33(13)
N4 C19 C23 105.75(12)
N5 C19 N4 122.59(13)
N5 C19 C23 130.30(12)
C16 C20 C26 107.25(12)
C33 C20 C16 120.67(13)
C33 C20 C26 131.76(14)
N3 C21 N4 122.81(13)
N3 C21 C9 129.36(13)
N4 C21 C9 105.88(11)
C7 C22 C35 178.50(16)
C9 C23 C19 107.01(12)
C24 C23 C9 120.43(13)
C24 C23 C19 132.47(13)
C23 C24 H24 121.7(11)
C31 C24 C23 118.08(13)
C31 C24 H24 120.1(10)
C13 C25 C31 121.50(14)
C13 C25 H25 119.7(11)
C31 C25 H25 118.8(11)
N1 C26 N6 122.85(12)
N1 C26 C20 129.65(13)
N6 C26 C20 105.77(12)
N3 C27 N6 122.56(12)
N3 C27 C16 129.81(13)
N6 C27 C16 105.83(12)
C36 C28 C15 122.74(13)
C36 C28 C45 117.52(13)
C45 C28 C15 119.68(13)
C37 C29 C14 107.21(12)
C49 C29 C14 127.66(13)
C49 C29 C37 125.12(14)
C14 C30 C44 128.40(15)
C14 C30 H30 115.7(10)
C44 C30 H30 115.9(10)
C24 C31 C25 121.19(14)
C24 C31 H31 118.7(11)
C25 C31 H31 120.1(10)
C16 C32 H32 119.8(11)
C39 C32 C16 117.96(14)
C39 C32 H32 122.2(11)
C20 C33 H33 120.0(11)
C41 C33 C20 118.10(14)
C41 C33 H33 121.8(11)
C17 C34 H34 119.8(11)
C46 C34 C17 117.76(15)
C46 C34 H34 122.3(11)
C42 C35 C22 120.41(13)
C42 C35 C43 118.31(13)
C43 C35 C22 121.28(14)
C28 C36 H36 120.4(12)
C43 C36 C28 121.19(14)
C43 C36 H36 118.4(12)
C15 C37 C29 109.85(13)
C15 C37 H37 127.7(10)
C29 C37 H37 122.4(10)
C18 C38 H38 120.9(11)
C40 C38 C18 118.08(15)
C40 C38 H38 121.0(11)
C32 C39 C41 121.34(14)
C32 C39 H39 118.5(11)
C41 C39 H39 120.2(11)
C38 C40 C46 121.34(15)
C38 C40 H40 118.5(12)
C46 C40 H40 120.0(12)
C33 C41 C39 121.29(14)
C33 C41 H41 119.6(11)
C39 C41 H41 119.1(11)
C35 C42 H42 119.8(13)
C45 C42 C35 120.91(14)
C45 C42 H42 119.3(13)
C35 C43 H43 120.0(12)
C36 C43 C35 120.85(14)
C36 C43 H43 119.1(12)
C30 C44 H44 114.7(12)
C48 C44 C30 128.81(15)
C48 C44 H44 116.5(12)
C28 C45 H45 119.5(10)
C42 C45 C28 121.17(14)
C42 C45 H45 119.3(10)
C34 C46 C40 121.50(14)
C34 C46 H46 118.7(11)
C40 C46 H46 119.8(11)
C44 C48 C51 129.93(15)
C44 C48 H48 114.8(12)
C51 C48 H48 115.3(12)
C29 C49 C51 128.89(15)
C29 C49 H49 115.5(11)
C51 C49 H49 115.6(11)
N2 B50 C7 114.53(12)
N4 B50 N2 102.84(11)
N4 B50 N6 103.39(11)
N4 B50 C7 116.37(12)
N6 B50 N2 103.11(11)
N6 B50 C7 114.88(12)
C48 C51 C49 128.36(16)
C48 C51 H51 116.1(12)
C49 C51 H51 115.5(13)
C53 C52 H52A 111.7(12)
C53 C52 H52B 110.0(14)
C55 C52 C53 113.48(18)
C55 C52 H52A 108.6(12)
C55 C52 H52B 109.8(15)
H52A C52 H52B 102.7(19)
C52 C53 H53A 112.3(14)
C52 C53 H53B 109.0(12)
C54 C53 C52 114.31(18)
C54 C53 H53A 105.6(14)
C54 C53 H53B 109.8(12)
H53A C53 H53B 105.3(18)
C53 C54 H54A 111.3(12)
C53 C54 H54B 110.3(16)
C57 C54 C53 113.90(19)
C57 C54 H54A 110.1(12)
C57 C54 H54B 107.2(15)
H54A C54 H54B 103.5(19)
C52 C55 C56 113.71(19)
C52 C55 H55A 107.3(11)
C52 C55 H55B 106.5(16)
C56 C55 H55A 113.2(11)
C56 C55 H55B 110.8(15)
H55A C55 H55B 104.7(19)
C55 C56 H56A 110.4(16)
C55 C56 H56B 112.5(14)
C55 C56 H56C 110.2(16)
H56A C56 H56B 104(2)
H56A C56 H56C 111(2)
H56B C56 H56C 108(2)
C54 C57 C58 112.9(2)
C54 C57 H57A 110.0(14)
C54 C57 H57B 109.1(14)
C58 C57 H57A 109.6(14)
C58 C57 H57B 110.3(14)
H57A C57 H57B 105(2)
C57 C58 H58A 109.5(13)
C57 C58 H58B 109.6(15)
C57 C58 H58C 110.8(18)
H58A C58 H58B 111(2)
H58A C58 H58C 105(2)
H58B C58 H58C 111(2)

loop_
_geom_bond_atom_site_label_1
_geom_bond_atom_site_label_2
_geom_bond_distance
N1 C12 1.3417(18)
N1 C26 1.3517(18)
N2 C10 1.3585(18)
N2 C12 1.3641(18)
N2 B50 1.5033(19)
N3 C21 1.3427(18)
N3 C27 1.3428(19)
N4 C19 1.3655(17)
N4 C21 1.3637(18)
N4 B50 1.4997(19)
N5 C10 1.3429(19)
N5 C19 1.3459(17)
N6 C26 1.3619(18)
N6 C27 1.3689(18)
N6 B50 1.5009(19)
C7 C22 1.205(2)
C7 B50 1.578(2)
C8 C11 1.420(2)
C8 N47 1.151(2)
C9 C13 1.391(2)
C9 C21 1.4538(19)
C9 C23 1.4238(19)
C10 C17 1.460(2)
C11 C14 1.414(2)
C11 C15 1.4268(19)
C12 C18 1.4609(19)
C13 C25 1.385(2)
C13 H13 0.985(19)
C14 C29 1.469(2)
C14 C30 1.389(2)
C15 C28 1.469(2)
C15 C37 1.402(2)
C16 C20 1.423(2)
C16 C27 1.452(2)
C16 C32 1.397(2)
C17 C18 1.424(2)
C17 C34 1.393(2)
C18 C38 1.391(2)
C19 C23 1.458(2)
C20 C26 1.4545(19)
C20 C33 1.388(2)
C22 C35 1.439(2)
C23 C24 1.394(2)
C24 C31 1.386(2)
C24 H24 1.002(19)
C25 C31 1.400(2)
C25 H25 0.99(2)
C28 C36 1.401(2)
C28 C45 1.403(2)
C29 C37 1.406(2)
C29 C49 1.388(2)
C30 C44 1.390(2)
C30 H30 0.991(17)
C31 H31 0.968(18)
C32 C39 1.383(2)
C32 H32 0.968(19)
C33 C41 1.387(2)
C33 H33 0.994(19)
C34 C46 1.385(2)
C34 H34 0.962(19)
C35 C42 1.395(2)
C35 C43 1.395(2)
C36 C43 1.386(2)
C36 H36 1.00(2)
C37 H37 0.965(17)
C38 C40 1.388(2)
C38 H38 0.985(19)
C39 C41 1.401(2)
C39 H39 0.995(19)
C40 C46 1.395(2)
C40 H40 0.99(2)
C41 H41 0.99(2)
C42 C45 1.384(2)
C42 H42 0.97(2)
C43 H43 0.98(2)
C44 C48 1.390(2)
C44 H44 0.98(2)
C45 H45 1.010(18)
C46 H46 0.995(19)
C48 C51 1.391(2)
C48 H48 1.01(2)
C49 C51 1.391(2)
C49 H49 0.990(19)
C51 H51 1.00(2)
C52 C53 1.524(3)
C52 C55 1.516(3)
C52 H52A 1.03(2)
C52 H52B 1.03(3)
C53 C54 1.523(3)
C53 H53A 1.05(3)
C53 H53B 1.08(2)
C54 C57 1.516(3)
C54 H54A 1.02(2)
C54 H54B 0.99(3)
C55 C56 1.525(3)
C55 H55A 1.08(2)
C55 H55B 1.02(3)
C56 H56A 1.01(3)
C56 H56B 1.07(3)
C56 H56C 1.00(3)
C57 C58 1.527(3)
C57 H57A 1.08(3)
C57 H57B 1.09(3)
C58 H58A 0.99(2)
C58 H58B 1.00(3)
C58 H58C 1.04(3)

loop_
_geom_torsion_atom_site_label_1
_geom_torsion_atom_site_label_2
_geom_torsion_atom_site_label_3
_geom_torsion_atom_site_label_4
_geom_torsion
N1 C12 C18 C17 159.20(14)
N1 C12 C18 C38 -19.0(3)
N2 C10 C17 C18 6.37(14)
N2 C10 C17 C34 -174.71(14)
N2 C12 C18 C17 -7.37(14)
N2 C12 C18 C38 174.46(15)
N4 C19 C23 C9 -5.36(14)
N4 C19 C23 C24 178.25(14)
N5 C10 C17 C18 -160.61(14)
N5 C10 C17 C34 18.3(3)
N5 C19 C23 C9 161.28(14)
N5 C19 C23 C24 -15.1(2)
C8 C11 C14 C29 -178.59(13)
C8 C11 C14 C30 -0.5(2)
C8 C11 C15 C28 -3.4(3)
C8 C11 C15 C37 178.67(15)
C9 C13 C25 C31 2.8(2)
C9 C23 C24 C31 3.0(2)
C10 N2 C12 N1 -155.65(13)
C10 N2 C12 C18 12.25(15)
C10 N2 B50 N4 31.01(16)
C10 N2 B50 N6 138.27(12)
C10 N2 B50 C7 -96.20(15)
C10 N5 C19 N4 9.88(19)
C10 N5 C19 C23 -154.82(14)
C10 C17 C18 C12 0.63(14)
C10 C17 C18 C38 179.08(13)
C10 C17 C34 C46 178.04(14)
C11 C14 C29 C37 -0.56(16)
C11 C14 C29 C49 178.15(15)
C11 C14 C30 C44 -178.18(15)
C11 C15 C28 C36 0.8(2)
C11 C15 C28 C45 -176.56(14)
C11 C15 C37 C29 0.09(17)
C12 N1 C26 N6 -10.70(19)
C12 N1 C26 C20 152.14(14)
C12 N2 C10 N5 156.35(13)
C12 N2 C10 C17 -11.88(15)
C12 N2 B50 N4 -139.71(12)
C12 N2 B50 N6 -32.44(16)
C12 N2 B50 C7 93.08(15)
C12 C18 C38 C40 -179.25(14)
C13 C9 C21 N3 21.0(2)
C13 C9 C21 N4 -174.80(14)
C13 C9 C23 C19 -179.17(12)
C13 C9 C23 C24 -2.3(2)
C13 C25 C31 C24 -2.1(2)
C14 C11 C15 C28 177.49(14)
C14 C11 C15 C37 -0.46(16)
C14 C29 C37 C15 0.29(17)
C14 C29 C49 C51 -0.4(3)
C14 C30 C44 C48 0.8(3)
C15 C11 C14 C29 0.62(16)
C15 C11 C14 C30 178.75(14)
C15 C28 C36 C43 -176.19(15)
C15 C28 C45 C42 176.04(15)
C16 C20 C26 N1 -159.32(14)
C16 C20 C26 N6 5.75(15)
C16 C20 C33 C41 -2.4(2)
C16 C32 C39 C41 -1.8(2)
C17 C18 C38 C40 2.8(2)
C17 C34 C46 C40 3.6(2)
C18 C17 C34 C46 -3.2(2)
C18 C38 C40 C46 -2.4(2)
C19 N4 C21 N3 153.23(13)
C19 N4 C21 C9 -12.23(15)
C19 N4 B50 N2 -29.44(16)
C19 N4 B50 N6 -136.49(12)
C19 N4 B50 C7 96.59(15)
C19 N5 C10 N2 -8.32(19)
C19 N5 C10 C17 156.73(14)
C19 C23 C24 C31 178.95(14)
C20 C16 C27 N3 158.71(14)
C20 C16 C27 N6 -5.97(15)
C20 C16 C32 C39 1.4(2)
C20 C33 C41 C39 2.1(2)
C21 N3 C27 N6 9.22(19)
C21 N3 C27 C16 -153.23(14)
C21 N4 C19 N5 -156.75(12)
C21 N4 C19 C23 11.18(15)
C21 N4 B50 N2 138.18(12)
C21 N4 B50 N6 31.12(16)
C21 N4 B50 C7 -95.79(15)
C21 C9 C13 C25 -177.42(14)
C21 C9 C23 C19 -1.66(14)
C21 C9 C23 C24 175.25(12)
C22 C35 C42 C45 -177.38(15)
C22 C35 C43 C36 177.14(16)
C23 C9 C13 C25 -0.6(2)
C23 C9 C21 N3 -156.08(14)
C23 C9 C21 N4 8.09(14)
C23 C24 C31 C25 -0.9(2)
C26 N1 C12 N2 8.68(19)
C26 N1 C12 C18 -155.88(14)
C26 N6 C27 N3 -155.81(13)
C26 N6 C27 C16 10.26(15)
C26 N6 B50 N2 30.45(16)
C26 N6 B50 N4 137.30(12)
C26 N6 B50 C7 -94.85(15)
C26 C20 C33 C41 -175.08(15)
C27 N3 C21 N4 -7.59(19)
C27 N3 C21 C9 154.22(14)
C27 N6 C26 N1 156.20(13)
C27 N6 C26 C20 -10.14(15)
C27 N6 B50 N2 -136.40(12)
C27 N6 B50 N4 -29.55(16)
C27 N6 B50 C7 98.30(15)
C27 C16 C20 C26 0.16(15)
C27 C16 C20 C33 -174.12(13)
C27 C16 C32 C39 174.71(15)
C28 C15 C37 C29 -177.95(13)
C28 C36 C43 C35 0.6(3)
C29 C14 C30 C44 -0.5(3)
C29 C49 C51 C48 1.0(3)
C30 C14 C29 C37 -178.63(14)
C30 C14 C29 C49 0.1(3)
C30 C44 C48 C51 -0.3(3)
C32 C16 C20 C26 174.99(13)
C32 C16 C20 C33 0.7(2)
C32 C16 C27 N3 -15.3(3)
C32 C16 C27 N6 -179.98(15)
C32 C39 C41 C33 0.0(2)
C33 C20 C26 N1 14.1(3)
C33 C20 C26 N6 179.15(15)
C34 C17 C18 C12 -178.43(12)
C34 C17 C18 C38 0.0(2)
C35 C42 C45 C28 -0.1(3)
C36 C28 C45 C42 -1.4(2)
C37 C15 C28 C36 178.38(15)
C37 C15 C28 C45 1.1(2)
C37 C29 C49 C51 178.04(17)
C38 C40 C46 C34 -0.8(2)
C42 C35 C43 C36 -2.1(3)
C43 C35 C42 C45 1.9(2)
C44 C48 C51 C49 -0.7(3)
C45 C28 C36 C43 1.2(2)
C49 C29 C37 C15 -178.46(15)
B50 N2 C10 N5 -15.1(2)
B50 N2 C10 C17 176.65(12)
B50 N2 C12 N1 15.9(2)
B50 N2 C12 C18 -176.23(12)
B50 N4 C19 N5 11.9(2)
B50 N4 C19 C23 179.87(12)
B50 N4 C21 N3 -15.5(2)
B50 N4 C21 C9 179.00(11)
B50 N6 C26 N1 -11.8(2)
B50 N6 C26 C20 -178.16(12)
B50 N6 C27 N3 12.2(2)
B50 N6 C27 C16 178.25(12)
C52 C53 C54 C57 -178.95(17)
C53 C52 C55 C56 -176.14(18)
C53 C54 C57 C58 175.63(18)
C55 C52 C53 C54 174.45(17)
